data_7002687
loop_
_publ_author_name
'Inosako, Masayuki'
'Kunishita, Atsushi'
'Kubo, Minoru'
'Ogura, Takashi'
'Sugimoto, Hideki'
'Itoh, Shinobu'

_publ_section_title
;
 (\m-\h2:\h2-Disulfido)dinickel(II) complexes supported by 6-methyl-TPA
 ligands
;
_journal_issue 43
_journal_name_full 'Dalton Transactions'
_journal_page_first 9410
_journal_page_last 9417
_journal_paper_doi 10.1039/b910237j
_journal_year 2009
_chemical_formula_moiety 'C25 H30 Cl2 N6 Ni O8 '
_chemical_formula_sum 'C25 H30 Cl2 N6 Ni O8'
_chemical_formula_weight 672.15
_space_group_IT_number 14
_symmetry_cell_setting monoclinic
_symmetry_Int_Tables_number 14
_symmetry_space_group_name_Hall '-P 2yn'
_symmetry_space_group_name_H-M 'P 1 21/n 1'
_cell_angle_alpha 90.0000
_cell_angle_beta 92.573(18)
_cell_angle_gamma 90.0000
_cell_formula_units_Z 4
_cell_length_a 12.534(5)
_cell_length_b 18.412(9)
_cell_length_c 12.562(6)
_cell_measurement_reflns_used 21279
_cell_measurement_temperature 153.1
_cell_measurement_theta_max 27.4
_cell_measurement_theta_min 3.2
_cell_volume 2896(2)
_computing_cell_refinement PROCESS-AUTO
_computing_data_collection PROCESS-AUTO
_computing_data_reduction CrystalStructure
_computing_publication_material 'CrystalStructure 3.8'
_computing_structure_refinement CRYSTALS
_computing_structure_solution SIR2002
_diffrn_detector_area_resol_mean 10.00
_diffrn_measured_fraction_theta_full 0.997
_diffrn_measured_fraction_theta_max 0.997
_diffrn_measurement_device_type 'Rigaku RAXIS-RAPID'
_diffrn_measurement_method \w
_diffrn_radiation_type 'Mo K\a'
_diffrn_radiation_wavelength 0.71075
_diffrn_reflns_av_R_equivalents 0.031
_diffrn_reflns_limit_h_max 16
_diffrn_reflns_limit_h_min -16
_diffrn_reflns_limit_k_max 23
_diffrn_reflns_limit_k_min -23
_diffrn_reflns_limit_l_max 16
_diffrn_reflns_limit_l_min -14
_diffrn_reflns_number 27586
_diffrn_reflns_theta_full 27.43
_diffrn_reflns_theta_max 27.43
_exptl_absorpt_coefficient_mu 0.913
_exptl_absorpt_correction_T_max 0.760
_exptl_absorpt_correction_T_min 0.760
_exptl_absorpt_correction_type none
_exptl_crystal_colour blue
_exptl_crystal_density_diffrn 1.541
_exptl_crystal_density_method 'not measured'
_exptl_crystal_description block
_exptl_crystal_F_000 1392.00
_exptl_crystal_size_max 0.50
_exptl_crystal_size_mid 0.30
_exptl_crystal_size_min 0.30
_refine_diff_density_max 0.62
_refine_diff_density_min -0.59
_refine_ls_extinction_method none
_refine_ls_goodness_of_fit_ref 1.013
_refine_ls_hydrogen_treatment refall
_refine_ls_number_parameters 409
_refine_ls_number_reflns 6588
_refine_ls_R_factor_gt 0.0325
_refine_ls_shift/su_max 0.0000
_refine_ls_structure_factor_coef F
_refine_ls_weighting_details 'w = 1/[0.0002Fo^2^ + 1.0000\s(Fo^2^)]'
_refine_ls_weighting_scheme calc
_refine_ls_wR_factor_ref 0.0384
_reflns_number_gt 4312
_reflns_number_total 6588
_reflns_threshold_expression F^2^>2.0\s(F^2^)
_cod_data_source_file b910237j.txt
_cod_data_source_block '_1_3'
_cod_original_formula_sum 'C25 H30 Cl2 N6 Ni O8 '
_cod_database_code 7002687

loop_
_symmetry_equiv_pos_site_id
_symmetry_equiv_pos_as_xyz
1 +X,+Y,+Z
2 1/2-X,1/2+Y,1/2-Z
3 -X,-Y,-Z
4 1/2+X,1/2-Y,1/2+Z

loop_
_atom_site_label
_atom_site_type_symbol
_atom_site_fract_x
_atom_site_fract_y
_atom_site_fract_z
_atom_site_U_iso_or_equiv
_atom_site_adp_type
_atom_site_occupancy
_atom_site_symmetry_multiplicity
_atom_site_calc_flag
_atom_site_refinement_flags
_atom_site_disorder_assembly
_atom_site_disorder_group
Ni(1) Ni 0.07762(2) 0.24319(2) 0.02252(2) 0.01906(7) Uani 1.00 1 d . . .
Cl(1) Cl 0.06323(5) 0.52161(3) 0.31687(5) 0.02977(17) Uani 1.00 1 d . . .
Cl(2) Cl -0.33145(5) 0.43271(4) 0.14280(5) 0.03429(18) Uani 1.00 1 d . . .
O(1) O 0.04301(13) 0.44824(9) 0.34818(14) 0.0362(5) Uani 1.00 1 d . . .
O(2) O 0.17648(14) 0.53374(11) 0.32275(18) 0.0588(7) Uani 1.00 1 d . . .
O(3) O 0.01495(15) 0.57006(10) 0.38974(18) 0.0569(7) Uani 1.00 1 d . . .
O(4) O 0.0211(2) 0.53343(13) 0.21180(17) 0.0780(8) Uani 1.00 1 d . . .
O(5) O -0.30852(18) 0.36166(12) 0.18364(19) 0.0704(8) Uani 1.00 1 d . . .
O(6) O -0.23234(14) 0.47135(12) 0.13889(16) 0.0538(6) Uani 1.00 1 d . . .
O(7) O -0.39994(15) 0.46909(13) 0.21272(18) 0.0701(7) Uani 1.00 1 d . . .
O(8) O -0.38170(15) 0.42653(12) 0.03879(15) 0.0538(6) Uani 1.00 1 d . . .
N(1) N 0.00250(14) 0.34137(10) 0.04286(14) 0.0200(5) Uani 1.00 1 d . . .
N(2) N 0.02154(13) 0.21879(10) 0.17938(14) 0.0194(5) Uani 1.00 1 d . . .
N(3) N 0.20933(14) 0.30949(10) 0.08539(14) 0.0204(5) Uani 1.00 1 d . . .
N(4) N -0.08364(14) 0.21373(10) -0.03854(14) 0.0219(5) Uani 1.00 1 d . . .
N(5) N 0.11233(15) 0.27663(11) -0.13401(17) 0.0286(6) Uani 1.00 1 d . . .
N(6) N 0.16667(15) 0.15295(11) -0.01712(15) 0.0252(5) Uani 1.00 1 d . . .
C(1) C 0.02146(18) 0.15734(13) 0.23942(19) 0.0246(6) Uani 1.00 1 d . . .
C(2) C 0.0885(2) 0.09409(13) 0.2115(2) 0.0376(8) Uani 1.00 1 d . . .
C(3) C -0.03709(19) 0.15298(15) 0.3304(2) 0.0321(7) Uani 1.00 1 d . . .
C(4) C -0.0996(2) 0.21022(16) 0.3595(2) 0.0423(8) Uani 1.00 1 d . . .
C(5) C -0.09945(19) 0.27280(14) 0.2991(2) 0.0324(7) Uani 1.00 1 d . . .
C(6) C -0.03707(17) 0.27573(13) 0.21135(18) 0.0217(6) Uani 1.00 1 d . . .
C(7) C -0.02435(18) 0.34708(13) 0.15648(18) 0.0255(6) Uani 1.00 1 d . . .
C(8) C 0.30652(18) 0.29211(13) 0.13084(18) 0.0238(6) Uani 1.00 1 d . . .
C(9) C 0.32860(19) 0.21446(14) 0.1588(2) 0.0349(7) Uani 1.00 1 d . . .
C(10) C 0.38385(19) 0.34454(14) 0.1492(2) 0.0324(7) Uani 1.00 1 d . . .
C(11) C 0.3636(2) 0.41594(14) 0.1244(2) 0.0381(8) Uani 1.00 1 d . . .
C(12) C 0.26311(19) 0.43478(14) 0.0852(2) 0.0336(7) Uani 1.00 1 d . . .
C(13) C 0.18875(17) 0.38064(12) 0.06538(18) 0.0235(6) Uani 1.00 1 d . . .
C(14) C 0.07975(18) 0.39952(12) 0.0188(2) 0.0259(6) Uani 1.00 1 d . . .
C(15) C -0.12939(19) 0.14872(13) -0.0629(2) 0.0284(7) Uani 1.00 1 d . . .
C(16) C -0.0604(2) 0.08262(14) -0.0593(2) 0.0479(9) Uani 1.00 1 d . . .
C(17) C -0.23768(19) 0.14301(15) -0.0912(2) 0.0340(7) Uani 1.00 1 d . . .
C(18) C -0.3012(2) 0.20339(15) -0.0922(2) 0.0350(7) Uani 1.00 1 d . . .
C(19) C -0.25591(18) 0.26945(14) -0.06754(19) 0.0311(7) Uani 1.00 1 d . . .
C(20) C -0.14726(18) 0.27324(13) -0.04288(18) 0.0232(6) Uani 1.00 1 d . . .
C(21) C -0.09347(17) 0.34547(12) -0.02906(19) 0.0250(6) Uani 1.00 1 d . . .
C(22) C 0.1371(2) 0.29410(16) -0.2157(2) 0.0385(8) Uani 1.00 1 d . . .
C(23) C 0.1709(2) 0.3170(2) -0.3199(2) 0.0935(15) Uani 1.00 1 d . . .
C(24) C 0.21871(18) 0.10706(13) -0.04686(19) 0.0247(6) Uani 1.00 1 d . . .
C(25) C 0.2856(2) 0.04757(14) -0.0816(2) 0.0374(8) Uani 1.00 1 d . . .
H(1) H 0.0485 0.0630 0.1644 0.047 Uiso 1.00 1 c R . .
H(2) H 0.1093 0.0682 0.2744 0.047 Uiso 1.00 1 c R . .
H(3) H 0.1504 0.1106 0.1777 0.047 Uiso 1.00 1 c R . .
H(4) H -0.0349 0.1098 0.3719 0.039 Uiso 1.00 1 c R . .
H(5) H -0.1410 0.2071 0.4209 0.052 Uiso 1.00 1 c R . .
H(6) H -0.1417 0.3134 0.3174 0.039 Uiso 1.00 1 c R . .
H(7) H 0.0315 0.3730 0.1932 0.031 Uiso 1.00 1 c R . .
H(8) H -0.0892 0.3735 0.1601 0.031 Uiso 1.00 1 c R . .
H(9) H 0.3080 0.2050 0.2293 0.044 Uiso 1.00 1 c R . .
H(10) H 0.4028 0.2054 0.1542 0.043 Uiso 1.00 1 c R . .
H(11) H 0.2895 0.1837 0.1105 0.043 Uiso 1.00 1 c R . .
H(12) H 0.4519 0.3308 0.1789 0.038 Uiso 1.00 1 c R . .
H(13) H 0.4177 0.4518 0.1346 0.046 Uiso 1.00 1 c R . .
H(14) H 0.2452 0.4841 0.0713 0.040 Uiso 1.00 1 c R . .
H(15) H 0.0829 0.4047 -0.0563 0.031 Uiso 1.00 1 c R . .
H(16) H 0.0569 0.4440 0.0487 0.031 Uiso 1.00 1 c R . .
H(17) H -0.0318 0.0755 -0.1273 0.058 Uiso 1.00 1 c R . .
H(18) H -0.1015 0.0414 -0.0413 0.058 Uiso 1.00 1 c R . .
H(19) H -0.0038 0.0891 -0.0074 0.058 Uiso 1.00 1 c R . .
H(20) H -0.2671 0.0968 -0.1091 0.041 Uiso 1.00 1 c R . .
H(21) H -0.3754 0.1995 -0.1102 0.042 Uiso 1.00 1 c R . .
H(22) H -0.2984 0.3122 -0.0670 0.037 Uiso 1.00 1 c R . .
H(23) H -0.1425 0.3787 -0.0004 0.030 Uiso 1.00 1 c R . .
H(24) H -0.0730 0.3623 -0.0967 0.030 Uiso 1.00 1 c R . .
H(25) H 0.1768 0.3684 -0.3222 0.114 Uiso 1.00 1 c R . .
H(26) H 0.1193 0.3013 -0.3726 0.114 Uiso 1.00 1 c R . .
H(27) H 0.2382 0.2958 -0.3333 0.114 Uiso 1.00 1 c R . .
H(28) H 0.3579 0.0630 -0.0810 0.046 Uiso 1.00 1 c R . .
H(29) H 0.2630 0.0335 -0.1518 0.046 Uiso 1.00 1 c R . .
H(30) H 0.2794 0.0074 -0.0347 0.045 Uiso 1.00 1 c R . .

loop_
_atom_site_aniso_label
_atom_site_aniso_U_11
_atom_site_aniso_U_22
_atom_site_aniso_U_33
_atom_site_aniso_U_12
_atom_site_aniso_U_13
_atom_site_aniso_U_23
Ni(1) 0.01933(15) 0.01845(16) 0.01953(16) 0.00071(13) 0.00240(11) 0.00001(14)
Cl(1) 0.0292(3) 0.0270(3) 0.0328(3) -0.0029(2) -0.0015(2) 0.0002(2)
Cl(2) 0.0262(3) 0.0410(4) 0.0356(3) 0.0059(2) 0.0001(2) 0.0005(3)
O(1) 0.0444(10) 0.0268(10) 0.0374(11) -0.0027(8) 0.0019(8) 0.0028(8)
O(2) 0.0324(11) 0.0538(13) 0.0910(17) -0.0151(9) 0.0113(11) -0.0126(12)
O(3) 0.0571(13) 0.0383(12) 0.0767(16) 0.0131(10) 0.0164(11) -0.0119(11)
O(4) 0.117(2) 0.0708(17) 0.0428(14) -0.0138(14) -0.0314(13) 0.0260(12)
O(5) 0.0820(17) 0.0500(14) 0.0780(17) 0.0101(12) -0.0113(13) 0.0225(12)
O(6) 0.0287(10) 0.0716(15) 0.0607(14) -0.0111(10) -0.0019(9) 0.0049(11)
O(7) 0.0318(11) 0.1044(19) 0.0745(16) 0.0174(11) 0.0059(10) -0.0411(14)
O(8) 0.0486(12) 0.0723(15) 0.0394(12) -0.0053(10) -0.0121(9) 0.0025(10)
N(1) 0.0202(9) 0.0195(10) 0.0202(10) 0.0012(8) -0.0007(8) 0.0017(8)
N(2) 0.0185(9) 0.0208(10) 0.0189(10) 0.0004(8) 0.0015(7) 0.0007(8)
N(3) 0.0203(9) 0.0214(10) 0.0195(10) 0.0001(8) 0.0026(8) 0.0001(8)
N(4) 0.0205(9) 0.0232(10) 0.0218(11) -0.0012(8) 0.0012(8) -0.0028(8)
N(5) 0.0279(11) 0.0303(12) 0.0279(12) 0.0037(9) 0.0039(9) 0.0003(10)
N(6) 0.0244(10) 0.0256(11) 0.0256(11) 0.0007(9) 0.0031(8) -0.0003(9)
C(1) 0.0236(12) 0.0261(13) 0.0242(13) -0.0026(10) 0.0013(10) 0.0022(11)
C(2) 0.0478(16) 0.0252(14) 0.0411(17) 0.0031(12) 0.0150(13) 0.0077(12)
C(3) 0.0317(14) 0.0351(15) 0.0299(15) 0.0018(11) 0.0059(11) 0.0124(12)
C(4) 0.0417(16) 0.0592(19) 0.0276(15) 0.0104(14) 0.0173(12) 0.0079(14)
C(5) 0.0308(13) 0.0403(16) 0.0270(14) 0.0123(11) 0.0104(11) -0.0005(12)
C(6) 0.0186(11) 0.0266(13) 0.0196(12) 0.0020(9) -0.0029(9) -0.0011(10)
C(7) 0.0270(13) 0.0257(13) 0.0238(13) 0.0067(10) 0.0018(10) -0.0038(11)
C(8) 0.0238(12) 0.0284(13) 0.0192(13) 0.0033(10) 0.0028(10) -0.0024(11)
C(9) 0.0298(14) 0.0384(15) 0.0358(16) 0.0048(12) -0.0077(12) 0.0048(13)
C(10) 0.0210(13) 0.0380(16) 0.0377(16) 0.0011(11) -0.0025(11) -0.0070(13)
C(11) 0.0261(14) 0.0350(16) 0.0530(18) -0.0111(12) -0.0006(12) -0.0075(14)
C(12) 0.0318(14) 0.0218(13) 0.0470(17) -0.0043(11) 0.0005(12) 0.0003(12)
C(13) 0.0228(12) 0.0225(13) 0.0253(14) -0.0005(10) 0.0025(10) 0.0036(10)
C(14) 0.0295(12) 0.0172(11) 0.0308(14) -0.0007(11) -0.0013(10) 0.0043(11)
C(15) 0.0296(13) 0.0279(14) 0.0277(14) -0.0045(11) 0.0021(11) -0.0056(11)
C(16) 0.0367(16) 0.0276(15) 0.079(2) -0.0075(12) 0.0028(15) -0.0182(15)
C(17) 0.0328(14) 0.0379(16) 0.0312(15) -0.0115(12) -0.0006(12) -0.0055(12)
C(18) 0.0237(13) 0.0500(18) 0.0307(15) -0.0048(12) -0.0067(11) -0.0013(13)
C(19) 0.0236(13) 0.0418(16) 0.0275(14) 0.0028(11) -0.0047(10) 0.0017(12)
C(20) 0.0261(12) 0.0276(13) 0.0157(12) -0.0004(10) -0.0012(9) 0.0006(10)
C(21) 0.0248(13) 0.0234(12) 0.0266(14) 0.0048(10) -0.0021(10) 0.0027(11)
C(22) 0.0363(15) 0.0461(18) 0.0337(16) 0.0190(13) 0.0082(13) 0.0113(14)
C(23) 0.105(3) 0.128(3) 0.051(2) 0.068(2) 0.045(2) 0.058(2)
C(24) 0.0271(13) 0.0254(13) 0.0215(13) -0.0029(11) 0.0008(10) 0.0024(11)
C(25) 0.0430(16) 0.0349(15) 0.0343(16) 0.0141(13) 0.0027(12) -0.0023(13)

loop_
_atom_type_symbol
_atom_type_description
_atom_type_scat_dispersion_real
_atom_type_scat_dispersion_imag
_atom_type_scat_source
C C 0.003 0.002
;
International Tables for Crystallography
(1992, Vol. C, Tables 4.2.6.8 and 6.1.1.4)
;
H H 0.000 0.000
;
International Tables for Crystallography
(1992, Vol. C, Table 6.1.1.4)
;
Cl Cl 0.148 0.159
;
International Tables for Crystallography
(1992, Vol. C, Tables 4.2.6.8 and 6.1.1.4)
;
N N 0.006 0.003
;
International Tables for Crystallography
(1992, Vol. C, Tables 4.2.6.8 and 6.1.1.4)
;
Ni Ni 0.339 1.112
;
International Tables for Crystallography
(1992, Vol. C, Tables 4.2.6.8 and 6.1.1.4)
;
O O 0.011 0.006
;
International Tables for Crystallography
(1992, Vol. C, Tables 4.2.6.8 and 6.1.1.4)
;

loop_
_geom_angle_atom_site_label_1
_geom_angle_atom_site_label_2
_geom_angle_atom_site_label_3
_geom_angle
_geom_angle_publ_flag
_geom_angle_site_symmetry_1
_geom_angle_site_symmetry_2
_geom_angle_site_symmetry_3
N(1) Ni(1) N(2) 84.29(6) yes . . .
N(1) Ni(1) N(3) 78.81(6) yes . . .
N(1) Ni(1) N(4) 80.88(6) yes . . .
N(1) Ni(1) N(5) 88.52(7) yes . . .
N(1) Ni(1) N(6) 170.62(7) yes . . .
N(2) Ni(1) N(3) 93.33(6) yes . . .
N(2) Ni(1) N(4) 86.30(6) yes . . .
N(2) Ni(1) N(5) 171.65(7) yes . . .
N(2) Ni(1) N(6) 104.59(7) yes . . .
N(3) Ni(1) N(4) 159.62(6) yes . . .
N(3) Ni(1) N(5) 89.41(7) yes . . .
N(3) Ni(1) N(6) 97.41(7) yes . . .
N(4) Ni(1) N(5) 88.39(6) yes . . .
N(4) Ni(1) N(6) 102.41(7) yes . . .
N(5) Ni(1) N(6) 82.83(7) yes . . .
O(1) Cl(1) O(2) 108.62(11) yes . . .
O(1) Cl(1) O(3) 109.08(11) yes . . .
O(1) Cl(1) O(4) 109.73(12) yes . . .
O(2) Cl(1) O(3) 108.39(12) yes . . .
O(2) Cl(1) O(4) 110.51(14) yes . . .
O(3) Cl(1) O(4) 110.46(13) yes . . .
O(5) Cl(2) O(6) 107.80(12) yes . . .
O(5) Cl(2) O(7) 109.05(14) yes . . .
O(5) Cl(2) O(8) 109.17(13) yes . . .
O(6) Cl(2) O(7) 109.58(12) yes . . .
O(6) Cl(2) O(8) 110.79(12) yes . . .
O(7) Cl(2) O(8) 110.39(12) yes . . .
Ni(1) N(1) C(7) 107.82(13) yes . . .
Ni(1) N(1) C(14) 107.57(13) yes . . .
Ni(1) N(1) C(21) 109.52(13) yes . . .
C(7) N(1) C(14) 108.85(17) yes . . .
C(7) N(1) C(21) 111.82(16) yes . . .
C(14) N(1) C(21) 111.11(17) yes . . .
Ni(1) N(2) C(1) 133.21(15) yes . . .
Ni(1) N(2) C(6) 108.18(14) yes . . .
C(1) N(2) C(6) 117.82(18) yes . . .
Ni(1) N(3) C(8) 132.21(15) yes . . .
Ni(1) N(3) C(13) 109.89(13) yes . . .
C(8) N(3) C(13) 117.66(18) yes . . .
Ni(1) N(4) C(15) 132.03(15) yes . . .
Ni(1) N(4) C(20) 110.18(14) yes . . .
C(15) N(4) C(20) 117.55(18) yes . . .
Ni(1) N(5) C(22) 175.93(19) yes . . .
Ni(1) N(6) C(24) 173.54(19) yes . . .
N(2) C(1) C(2) 120.4(2) yes . . .
N(2) C(1) C(3) 121.2(2) yes . . .
C(2) C(1) C(3) 118.3(2) yes . . .
C(1) C(3) C(4) 120.3(2) yes . . .
C(3) C(4) C(5) 118.7(2) yes . . .
C(4) C(5) C(6) 119.1(2) yes . . .
N(2) C(6) C(5) 122.8(2) yes . . .
N(2) C(6) C(7) 118.29(19) yes . . .
C(5) C(6) C(7) 118.6(2) yes . . .
N(1) C(7) C(6) 114.48(19) yes . . .
N(3) C(8) C(9) 118.5(2) yes . . .
N(3) C(8) C(10) 121.0(2) yes . . .
C(9) C(8) C(10) 120.6(2) yes . . .
C(8) C(10) C(11) 120.7(2) yes . . .
C(10) C(11) C(12) 118.7(2) yes . . .
C(11) C(12) C(13) 118.9(2) yes . . .
N(3) C(13) C(12) 122.9(2) yes . . .
N(3) C(13) C(14) 117.23(18) yes . . .
C(12) C(13) C(14) 119.9(2) yes . . .
N(1) C(14) C(13) 110.11(17) yes . . .
N(4) C(15) C(16) 118.3(2) yes . . .
N(4) C(15) C(17) 121.5(2) yes . . .
C(16) C(15) C(17) 120.2(2) yes . . .
C(15) C(17) C(18) 120.1(2) yes . . .
C(17) C(18) C(19) 118.9(2) yes . . .
C(18) C(19) C(20) 119.2(2) yes . . .
N(4) C(20) C(19) 122.6(2) yes . . .
N(4) C(20) C(21) 116.90(19) yes . . .
C(19) C(20) C(21) 120.2(2) yes . . .
N(1) C(21) C(20) 112.11(18) yes . . .
N(5) C(22) C(23) 178.9(2) yes . . .
N(6) C(24) C(25) 178.3(2) yes . . .
C(1) C(2) H(1) 109.3 no . . .
C(1) C(2) H(2) 109.5 no . . .
C(1) C(2) H(3) 109.6 no . . .
H(1) C(2) H(2) 109.5 no . . .
H(1) C(2) H(3) 109.5 no . . .
H(2) C(2) H(3) 109.5 no . . .
C(1) C(3) H(4) 119.8 no . . .
C(4) C(3) H(4) 120.0 no . . .
C(3) C(4) H(5) 120.6 no . . .
C(5) C(4) H(5) 120.7 no . . .
C(4) C(5) H(6) 120.7 no . . .
C(6) C(5) H(6) 120.2 no . . .
N(1) C(7) H(7) 108.0 no . . .
N(1) C(7) H(8) 108.3 no . . .
C(6) C(7) H(7) 108.0 no . . .
C(6) C(7) H(8) 108.5 no . . .
H(7) C(7) H(8) 109.5 no . . .
C(8) C(9) H(9) 109.8 no . . .
C(8) C(9) H(10) 109.0 no . . .
C(8) C(9) H(11) 109.6 no . . .
H(9) C(9) H(10) 109.5 no . . .
H(9) C(9) H(11) 109.5 no . . .
H(10) C(9) H(11) 109.5 no . . .
C(8) C(10) H(12) 119.4 no . . .
C(11) C(10) H(12) 119.9 no . . .
C(10) C(11) H(13) 120.7 no . . .
C(12) C(11) H(13) 120.6 no . . .
C(11) C(12) H(14) 120.8 no . . .
C(13) C(12) H(14) 120.3 no . . .
N(1) C(14) H(15) 109.4 no . . .
N(1) C(14) H(16) 109.3 no . . .
C(13) C(14) H(15) 109.4 no . . .
C(13) C(14) H(16) 109.3 no . . .
H(15) C(14) H(16) 109.5 no . . .
C(15) C(16) H(17) 109.1 no . . .
C(15) C(16) H(18) 109.9 no . . .
C(15) C(16) H(19) 109.4 no . . .
H(17) C(16) H(18) 109.5 no . . .
H(17) C(16) H(19) 109.5 no . . .
H(18) C(16) H(19) 109.5 no . . .
C(15) C(17) H(20) 119.5 no . . .
C(18) C(17) H(20) 120.4 no . . .
C(17) C(18) H(21) 120.3 no . . .
C(19) C(18) H(21) 120.7 no . . .
C(18) C(19) H(22) 120.6 no . . .
C(20) C(19) H(22) 120.1 no . . .
N(1) C(21) H(23) 109.0 no . . .
N(1) C(21) H(24) 108.6 no . . .
C(20) C(21) H(23) 108.7 no . . .
C(20) C(21) H(24) 108.9 no . . .
H(23) C(21) H(24) 109.5 no . . .
C(22) C(23) H(25) 110.0 no . . .
C(22) C(23) H(26) 108.7 no . . .
C(22) C(23) H(27) 109.7 no . . .
H(25) C(23) H(26) 109.5 no . . .
H(25) C(23) H(27) 109.5 no . . .
H(26) C(23) H(27) 109.5 no . . .
C(24) C(25) H(28) 109.5 no . . .
C(24) C(25) H(29) 109.3 no . . .
C(24) C(25) H(30) 109.6 no . . .
H(28) C(25) H(29) 109.5 no . . .
H(28) C(25) H(30) 109.5 no . . .
H(29) C(25) H(30) 109.5 no . . .

loop_
_geom_bond_atom_site_label_1
_geom_bond_atom_site_label_2
_geom_bond_distance
_geom_bond_publ_flag
_geom_bond_site_symmetry_1
_geom_bond_site_symmetry_2
Ni(1) N(1) 2.0594(18) yes . .
Ni(1) N(2) 2.1686(17) yes . .
Ni(1) N(3) 2.1730(17) yes . .
Ni(1) N(4) 2.1974(17) yes . .
Ni(1) N(5) 2.124(2) yes . .
Ni(1) N(6) 2.075(2) yes . .
Cl(1) O(1) 1.4328(17) yes . .
Cl(1) O(2) 1.4355(18) yes . .
Cl(1) O(3) 1.432(2) yes . .
Cl(1) O(4) 1.416(2) yes . .
Cl(2) O(5) 1.430(2) yes . .
Cl(2) O(6) 1.4343(19) yes . .
Cl(2) O(7) 1.423(2) yes . .
Cl(2) O(8) 1.4293(19) yes . .
N(1) C(7) 1.485(2) yes . .
N(1) C(14) 1.484(2) yes . .
N(1) C(21) 1.474(2) yes . .
N(2) C(1) 1.360(3) yes . .
N(2) C(6) 1.352(2) yes . .
N(3) C(8) 1.360(2) yes . .
N(3) C(13) 1.357(2) yes . .
N(4) C(15) 1.356(2) yes . .
N(4) C(20) 1.355(2) yes . .
N(5) C(22) 1.132(3) yes . .
N(6) C(24) 1.141(3) yes . .
C(1) C(2) 1.487(3) yes . .
C(1) C(3) 1.388(3) yes . .
C(3) C(4) 1.372(3) yes . .
C(4) C(5) 1.380(3) yes . .
C(5) C(6) 1.381(3) yes . .
C(6) C(7) 1.495(3) yes . .
C(8) C(9) 1.495(3) yes . .
C(8) C(10) 1.380(3) yes . .
C(10) C(11) 1.372(3) yes . .
C(11) C(12) 1.376(3) yes . .
C(12) C(13) 1.380(3) yes . .
C(13) C(14) 1.503(3) yes . .
C(15) C(16) 1.492(3) yes . .
C(15) C(17) 1.392(3) yes . .
C(17) C(18) 1.367(3) yes . .
C(18) C(19) 1.372(3) yes . .
C(19) C(20) 1.385(3) yes . .
C(20) C(21) 1.498(3) yes . .
C(22) C(23) 1.457(4) yes . .
C(24) C(25) 1.458(3) yes . .
C(2) H(1) 0.950 no . .
C(2) H(2) 0.950 no . .
C(2) H(3) 0.950 no . .
C(3) H(4) 0.950 no . .
C(4) H(5) 0.950 no . .
C(5) H(6) 0.950 no . .
C(7) H(7) 0.950 no . .
C(7) H(8) 0.950 no . .
C(9) H(9) 0.950 no . .
C(9) H(10) 0.950 no . .
C(9) H(11) 0.950 no . .
C(10) H(12) 0.950 no . .
C(11) H(13) 0.950 no . .
C(12) H(14) 0.950 no . .
C(14) H(15) 0.950 no . .
C(14) H(16) 0.950 no . .
C(16) H(17) 0.950 no . .
C(16) H(18) 0.950 no . .
C(16) H(19) 0.950 no . .
C(17) H(20) 0.950 no . .
C(18) H(21) 0.950 no . .
C(19) H(22) 0.950 no . .
C(21) H(23) 0.950 no . .
C(21) H(24) 0.950 no . .
C(23) H(25) 0.950 no . .
C(23) H(26) 0.950 no . .
C(23) H(27) 0.950 no . .
C(25) H(28) 0.950 no . .
C(25) H(29) 0.950 no . .
C(25) H(30) 0.950 no . .

loop_
_geom_contact_atom_site_label_1
_geom_contact_atom_site_label_2
_geom_contact_distance
_geom_contact_publ_flag
_geom_contact_site_symmetry_1
_geom_contact_site_symmetry_2
O(1) O(3) 3.420(2) ? . 3_566
O(1) C(7) 3.130(2) ? . .
O(1) C(17) 3.282(2) ? . 4_555
O(1) C(18) 3.469(3) ? . 4_555
O(1) C(25) 3.384(3) ? . 4_455
O(2) C(2) 3.195(3) ? . 2_555
O(2) C(9) 3.336(3) ? . 2_555
O(2) C(17) 3.579(3) ? . 4_555
O(2) C(24) 3.338(3) ? . 2_555
O(2) C(25) 3.275(3) ? . 2_555
O(3) O(1) 3.420(2) ? . 3_566
O(3) C(9) 3.375(3) ? . 2_555
O(3) C(23) 3.215(4) ? . 3_565
O(3) C(25) 3.419(3) ? . 2_555
O(4) O(6) 3.461(3) ? . .
O(4) C(7) 3.542(3) ? . .
O(4) C(14) 3.558(3) ? . .
O(4) C(14) 3.344(3) ? . 3_565
O(4) C(21) 3.354(3) ? . 3_565
O(5) N(5) 3.594(3) ? . 4_455
O(5) C(5) 3.363(3) ? . .
O(5) C(22) 3.220(3) ? . 4_455
O(5) C(23) 3.300(4) ? . 4_455
O(5) C(24) 3.436(3) ? . 4_455
O(5) C(25) 3.546(3) ? . 4_455
O(6) O(4) 3.461(3) ? . .
O(6) C(7) 3.468(3) ? . .
O(6) C(12) 3.311(3) ? . 3_565
O(6) C(25) 3.526(3) ? . 4_455
O(7) C(2) 3.463(3) ? . 2_455
O(7) C(3) 3.513(3) ? . 2_455
O(7) C(11) 3.267(3) ? . 1_455
O(7) C(24) 3.591(3) ? . 4_455
O(7) C(25) 3.412(3) ? . 4_455
O(8) C(3) 3.511(3) ? . 4_454
O(8) C(11) 3.420(3) ? . 1_455
O(8) C(11) 3.565(3) ? . 3_565
O(8) C(12) 3.371(3) ? . 3_565
O(8) C(19) 3.581(3) ? . .
N(5) O(5) 3.594(3) ? . 4_554
C(2) O(2) 3.195(3) ? . 2_545
C(2) O(7) 3.463(3) ? . 2_445
C(3) O(7) 3.513(3) ? . 2_445
C(3) O(8) 3.511(3) ? . 4_555
C(4) C(22) 3.394(3) ? . 4_455
C(5) O(5) 3.363(3) ? . .
C(5) C(22) 3.522(3) ? . 4_455
C(5) C(23) 3.587(4) ? . 4_455
C(7) O(1) 3.130(2) ? . .
C(7) O(4) 3.542(3) ? . .
C(7) O(6) 3.468(3) ? . .
C(9) O(2) 3.336(3) ? . 2_545
C(9) O(3) 3.375(3) ? . 2_545
C(11) O(7) 3.267(3) ? . 1_655
C(11) O(8) 3.420(3) ? . 1_655
C(11) O(8) 3.565(3) ? . 3_565
C(12) O(6) 3.311(3) ? . 3_565
C(12) O(8) 3.371(3) ? . 3_565
C(14) O(4) 3.558(3) ? . .
C(14) O(4) 3.344(3) ? . 3_565
C(17) O(1) 3.282(2) ? . 4_454
C(17) O(2) 3.579(3) ? . 4_454
C(18) O(1) 3.469(3) ? . 4_454
C(18) C(23) 3.473(4) ? . 4_455
C(19) O(8) 3.581(3) ? . .
C(21) O(4) 3.354(3) ? . 3_565
C(22) O(5) 3.220(3) ? . 4_554
C(22) C(4) 3.394(3) ? . 4_554
C(22) C(5) 3.522(3) ? . 4_554
C(23) O(3) 3.215(4) ? . 3_565
C(23) O(5) 3.300(4) ? . 4_554
C(23) C(5) 3.587(4) ? . 4_554
C(23) C(18) 3.473(4) ? . 4_554
C(24) O(2) 3.338(3) ? . 2_545
C(24) O(5) 3.436(3) ? . 4_554
C(24) O(7) 3.591(3) ? . 4_554
C(25) O(1) 3.384(3) ? . 4_554
C(25) O(2) 3.275(3) ? . 2_545
C(25) O(3) 3.419(3) ? . 2_545
C(25) O(5) 3.546(3) ? . 4_554
C(25) O(6) 3.526(3) ? . 4_554
C(25) O(7) 3.412(3) ? . 4_554
Cl(1) H(7) 3.162 ? . .
Cl(1) H(10) 3.427 ? . 2_555
Cl(1) H(20) 3.157 ? . 4_555
Cl(1) H(24) 3.502 ? . 3_565
Cl(1) H(28) 3.504 ? . 2_555
Cl(1) H(28) 3.315 ? . 4_455
Cl(1) H(30) 3.311 ? . 2_555
Cl(2) H(8) 3.224 ? . .
Cl(2) H(12) 3.348 ? . 1_455
Cl(2) H(13) 3.161 ? . 1_455
Cl(2) H(14) 3.318 ? . 3_565
Cl(2) H(22) 3.484 ? . .
Cl(2) H(23) 3.196 ? . .
Cl(2) H(29) 2.859 ? . 4_455
O(1) H(6) 3.405 ? . .
O(1) H(7) 2.388 ? . .
O(1) H(8) 3.142 ? . .
O(1) H(20) 2.555 ? . 4_555
O(1) H(21) 2.945 ? . 4_555
O(1) H(28) 2.530 ? . 4_455
O(1) H(29) 3.526 ? . 4_455
O(1) H(30) 3.341 ? . 2_555
O(2) H(1) 3.485 ? . 2_555
O(2) H(2) 3.065 ? . 2_555
O(2) H(3) 2.591 ? . 2_555
O(2) H(9) 3.229 ? . 2_555
O(2) H(10) 3.329 ? . 2_555
O(2) H(11) 2.912 ? . 2_555
O(2) H(14) 3.435 ? . .
O(2) H(18) 3.485 ? . 4_555
O(2) H(20) 2.638 ? . 4_555
O(2) H(28) 3.336 ? . 2_555
O(2) H(30) 2.738 ? . 2_555
O(3) H(10) 2.761 ? . 2_555
O(3) H(11) 3.222 ? . 2_555
O(3) H(25) 2.756 ? . 3_565
O(3) H(26) 2.908 ? . 3_565
O(3) H(28) 2.826 ? . 2_555
O(3) H(28) 3.174 ? . 4_455
O(3) H(30) 3.297 ? . 2_555
O(3) H(30) 3.450 ? . 4_455
O(4) H(7) 2.966 ? . .
O(4) H(8) 3.306 ? . .
O(4) H(14) 3.503 ? . .
O(4) H(15) 2.567 ? . 3_565
O(4) H(16) 2.682 ? . .
O(4) H(16) 3.399 ? . 3_565
O(4) H(23) 3.513 ? . 3_565
O(4) H(24) 2.507 ? . 3_565
O(4) H(25) 3.414 ? . 3_565
O(5) H(6) 2.769 ? . .
O(5) H(8) 2.786 ? . .
O(5) H(12) 3.054 ? . 1_455
O(5) H(22) 3.285 ? . .
O(5) H(23) 3.195 ? . .
O(5) H(26) 3.204 ? . 4_455
O(5) H(27) 2.968 ? . 4_455
O(5) H(29) 2.939 ? . 4_455
O(6) H(8) 2.549 ? . .
O(6) H(14) 2.763 ? . 3_565
O(6) H(15) 3.157 ? . 3_565
O(6) H(23) 2.723 ? . .
O(6) H(29) 2.635 ? . 4_455
O(7) H(1) 3.016 ? . 2_455
O(7) H(2) 3.207 ? . 2_455
O(7) H(4) 2.903 ? . 2_455
O(7) H(12) 3.168 ? . 1_455
O(7) H(13) 2.468 ? . 1_455
O(7) H(17) 2.783 ? . 4_455
O(7) H(29) 2.600 ? . 4_455
O(8) H(2) 3.319 ? . 4_454
O(8) H(4) 2.859 ? . 4_454
O(8) H(12) 3.299 ? . 1_455
O(8) H(13) 2.874 ? . 1_455
O(8) H(13) 3.143 ? . 3_565
O(8) H(14) 2.786 ? . 3_565
O(8) H(22) 2.723 ? . .
O(8) H(23) 3.184 ? . .
N(2) H(21) 3.257 ? . 4_555
N(2) H(27) 3.559 ? . 4_455
N(3) H(5) 2.869 ? . 4_554
N(4) H(9) 3.497 ? . 4_454
N(4) H(27) 3.490 ? . 4_455
N(5) H(5) 3.152 ? . 4_554
N(5) H(6) 3.577 ? . 4_554
N(6) H(6) 3.305 ? . 4_554
C(1) H(21) 3.459 ? . 4_555
C(1) H(22) 3.292 ? . 4_555
C(2) H(13) 3.260 ? . 2_545
C(2) H(17) 3.362 ? . 3_555
C(2) H(18) 3.294 ? . 3_555
C(2) H(22) 3.519 ? . 4_555
C(3) H(21) 3.450 ? . 4_555
C(3) H(22) 3.268 ? . 4_555
C(3) H(27) 3.541 ? . 4_455
C(4) H(21) 3.271 ? . 4_555
C(4) H(27) 3.095 ? . 4_455
C(5) H(21) 3.026 ? . 4_555
C(5) H(27) 2.864 ? . 4_455
C(5) H(28) 3.429 ? . 4_455
C(6) H(21) 2.988 ? . 4_555
C(6) H(27) 3.138 ? . 4_455
C(7) H(21) 3.510 ? . 4_555
C(8) H(5) 2.747 ? . 4_554
C(9) H(5) 3.356 ? . 4_554
C(9) H(24) 3.552 ? . 4_555
C(10) H(5) 3.025 ? . 4_554
C(10) H(17) 3.302 ? . 4_555
C(11) H(2) 3.090 ? . 2_555
C(11) H(4) 3.503 ? . 4_554
C(11) H(5) 3.415 ? . 4_554
C(11) H(17) 3.332 ? . 4_555
C(12) H(2) 3.383 ? . 2_555
C(12) H(5) 3.571 ? . 4_554
C(13) H(5) 3.287 ? . 4_554
C(14) H(16) 3.439 ? . 3_565
C(15) H(12) 3.464 ? . 4_454
C(15) H(27) 3.542 ? . 4_455
C(16) H(1) 2.995 ? . 3_555
C(16) H(18) 3.271 ? . 3_555
C(16) H(19) 3.359 ? . 3_555
C(16) H(30) 3.459 ? . 3_555
C(17) H(25) 3.596 ? . 4_455
C(17) H(26) 3.499 ? . 4_455
C(17) H(27) 3.456 ? . 4_455
C(17) H(30) 3.244 ? . 3_555
C(18) H(9) 3.165 ? . 4_454
C(18) H(26) 2.975 ? . 4_455
C(18) H(27) 3.267 ? . 4_455
C(19) H(9) 2.749 ? . 4_454
C(19) H(26) 3.237 ? . 4_455
C(19) H(27) 3.182 ? . 4_455
C(20) H(9) 2.919 ? . 4_454
C(20) H(27) 3.309 ? . 4_455
C(21) H(9) 3.356 ? . 4_454
C(22) H(5) 3.202 ? . 4_554
C(22) H(6) 3.417 ? . 4_554
C(22) H(10) 3.295 ? . 4_454
C(22) H(12) 3.486 ? . 4_454
C(23) H(10) 3.387 ? . 4_454
C(24) H(6) 2.895 ? . 4_554
C(24) H(18) 3.317 ? . 3_555
C(25) H(6) 3.016 ? . 4_554
C(25) H(18) 3.273 ? . 3_555
C(25) H(20) 3.593 ? . 3_555
C(25) H(25) 3.552 ? . 2_544
H(1) O(2) 3.485 ? . 2_545
H(1) O(7) 3.016 ? . 2_445
H(1) C(16) 2.995 ? . 3_555
H(1) H(13) 3.264 ? . 2_545
H(1) H(17) 2.598 ? . 3_555
H(1) H(18) 2.572 ? . 3_555
H(1) H(19) 3.456 ? . 3_555
H(2) O(2) 3.065 ? . 2_545
H(2) O(7) 3.207 ? . 2_445
H(2) O(8) 3.319 ? . 4_555
H(2) C(11) 3.090 ? . 2_545
H(2) C(12) 3.383 ? . 2_545
H(2) H(13) 2.460 ? . 2_545
H(2) H(14) 3.027 ? . 2_545
H(2) H(17) 3.347 ? . 3_555
H(2) H(18) 3.554 ? . 3_555
H(2) H(22) 3.154 ? . 4_555
H(3) O(2) 2.591 ? . 2_545
H(3) H(18) 3.324 ? . 3_555
H(3) H(22) 3.541 ? . 4_555
H(4) O(7) 2.903 ? . 2_445
H(4) O(8) 2.859 ? . 4_555
H(4) C(11) 3.503 ? . 4_455
H(4) H(13) 3.263 ? . 2_545
H(4) H(13) 3.565 ? . 4_455
H(4) H(22) 3.353 ? . 4_555
H(5) N(3) 2.869 ? . 4_455
H(5) N(5) 3.152 ? . 4_455
H(5) C(8) 2.747 ? . 4_455
H(5) C(9) 3.356 ? . 4_455
H(5) C(10) 3.025 ? . 4_455
H(5) C(11) 3.415 ? . 4_455
H(5) C(12) 3.571 ? . 4_455
H(5) C(13) 3.287 ? . 4_455
H(5) C(22) 3.202 ? . 4_455
H(5) H(10) 3.368 ? . 4_455
H(5) H(11) 3.265 ? . 4_455
H(5) H(12) 3.466 ? . 4_455
H(5) H(27) 3.473 ? . 4_455
H(6) O(1) 3.405 ? . .
H(6) O(5) 2.769 ? . .
H(6) N(5) 3.577 ? . 4_455
H(6) N(6) 3.305 ? . 4_455
H(6) C(22) 3.417 ? . 4_455
H(6) C(24) 2.895 ? . 4_455
H(6) C(25) 3.016 ? . 4_455
H(6) H(21) 3.428 ? . 4_555
H(6) H(27) 3.105 ? . 4_455
H(6) H(28) 2.609 ? . 4_455
H(6) H(29) 3.093 ? . 4_455
H(7) Cl(1) 3.162 ? . .
H(7) O(1) 2.388 ? . .
H(7) O(4) 2.966 ? . .
H(7) H(20) 3.505 ? . 4_555
H(7) H(21) 2.998 ? . 4_555
H(8) Cl(2) 3.224 ? . .
H(8) O(1) 3.142 ? . .
H(8) O(4) 3.306 ? . .
H(8) O(5) 2.786 ? . .
H(8) O(6) 2.549 ? . .
H(8) H(28) 3.545 ? . 4_455
H(8) H(29) 3.513 ? . 4_455
H(9) O(2) 3.229 ? . 2_545
H(9) N(4) 3.497 ? . 4_555
H(9) C(18) 3.165 ? . 4_555
H(9) C(19) 2.749 ? . 4_555
H(9) C(20) 2.919 ? . 4_555
H(9) C(21) 3.356 ? . 4_555
H(9) H(21) 3.585 ? . 4_555
H(9) H(22) 2.955 ? . 4_555
H(9) H(24) 2.872 ? . 4_555
H(10) Cl(1) 3.427 ? . 2_545
H(10) O(2) 3.329 ? . 2_545
H(10) O(3) 2.761 ? . 2_545
H(10) C(22) 3.295 ? . 4_555
H(10) C(23) 3.387 ? . 4_555
H(10) H(5) 3.368 ? . 4_554
H(10) H(24) 3.370 ? . 4_555
H(10) H(26) 2.752 ? . 4_555
H(11) O(2) 2.912 ? . 2_545
H(11) O(3) 3.222 ? . 2_545
H(11) H(5) 3.265 ? . 4_554
H(12) Cl(2) 3.348 ? . 1_655
H(12) O(5) 3.054 ? . 1_655
H(12) O(7) 3.168 ? . 1_655
H(12) O(8) 3.299 ? . 1_655
H(12) C(15) 3.464 ? . 4_555
H(12) C(22) 3.486 ? . 4_555
H(12) H(5) 3.466 ? . 4_554
H(12) H(17) 2.983 ? . 4_555
H(12) H(26) 3.295 ? . 4_555
H(13) Cl(2) 3.161 ? . 1_655
H(13) O(7) 2.468 ? . 1_655
H(13) O(8) 2.874 ? . 1_655
H(13) O(8) 3.143 ? . 3_565
H(13) C(2) 3.260 ? . 2_555
H(13) H(1) 3.264 ? . 2_555
H(13) H(2) 2.460 ? . 2_555
H(13) H(4) 3.263 ? . 2_555
H(13) H(4) 3.565 ? . 4_554
H(13) H(17) 3.071 ? . 4_555
H(14) Cl(2) 3.318 ? . 3_565
H(14) O(2) 3.435 ? . .
H(14) O(4) 3.503 ? . .
H(14) O(6) 2.763 ? . 3_565
H(14) O(8) 2.786 ? . 3_565
H(14) H(2) 3.027 ? . 2_555
H(14) H(23) 2.953 ? . 3_565
H(14) H(24) 3.580 ? . 3_565
H(15) O(4) 2.567 ? . 3_565
H(15) O(6) 3.157 ? . 3_565
H(15) H(16) 3.296 ? . 3_565
H(16) O(4) 2.682 ? . .
H(16) O(4) 3.399 ? . 3_565
H(16) C(14) 3.439 ? . 3_565
H(16) H(15) 3.296 ? . 3_565
H(16) H(16) 2.763 ? . 3_565
H(16) H(23) 3.498 ? . 3_565
H(17) O(7) 2.783 ? . 4_554
H(17) C(2) 3.362 ? . 3_555
H(17) C(10) 3.302 ? . 4_454
H(17) C(11) 3.332 ? . 4_454
H(17) H(1) 2.598 ? . 3_555
H(17) H(2) 3.347 ? . 3_555
H(17) H(12) 2.983 ? . 4_454
H(17) H(13) 3.071 ? . 4_454
H(17) H(18) 3.405 ? . 3_555
H(17) H(19) 3.489 ? . 3_555
H(18) O(2) 3.485 ? . 4_454
H(18) C(2) 3.294 ? . 3_555
H(18) C(16) 3.271 ? . 3_555
H(18) C(24) 3.317 ? . 3_555
H(18) C(25) 3.273 ? . 3_555
H(18) H(1) 2.572 ? . 3_555
H(18) H(2) 3.554 ? . 3_555
H(18) H(3) 3.324 ? . 3_555
H(18) H(17) 3.405 ? . 3_555
H(18) H(18) 3.104 ? . 3_555
H(18) H(19) 2.795 ? . 3_555
H(18) H(29) 3.510 ? . 3_555
H(18) H(30) 2.624 ? . 3_555
H(19) C(16) 3.359 ? . 3_555
H(19) H(1) 3.456 ? . 3_555
H(19) H(17) 3.489 ? . 3_555
H(19) H(18) 2.795 ? . 3_555
H(19) H(19) 3.287 ? . 3_555
H(20) Cl(1) 3.157 ? . 4_454
H(20) O(1) 2.555 ? . 4_454
H(20) O(2) 2.638 ? . 4_454
H(20) C(25) 3.593 ? . 3_555
H(20) H(7) 3.505 ? . 4_454
H(20) H(30) 2.645 ? . 3_555
H(21) O(1) 2.945 ? . 4_454
H(21) N(2) 3.257 ? . 4_454
H(21) C(1) 3.459 ? . 4_454
H(21) C(3) 3.450 ? . 4_454
H(21) C(4) 3.271 ? . 4_454
H(21) C(5) 3.026 ? . 4_454
H(21) C(6) 2.988 ? . 4_454
H(21) C(7) 3.510 ? . 4_454
H(21) H(6) 3.428 ? . 4_454
H(21) H(7) 2.998 ? . 4_454
H(21) H(9) 3.585 ? . 4_454
H(21) H(26) 2.988 ? . 4_455
H(22) Cl(2) 3.484 ? . .
H(22) O(5) 3.285 ? . .
H(22) O(8) 2.723 ? . .
H(22) C(1) 3.292 ? . 4_454
H(22) C(2) 3.519 ? . 4_454
H(22) C(3) 3.268 ? . 4_454
H(22) H(2) 3.154 ? . 4_454
H(22) H(3) 3.541 ? . 4_454
H(22) H(4) 3.353 ? . 4_454
H(22) H(9) 2.955 ? . 4_454
H(22) H(26) 3.408 ? . 4_455
H(22) H(27) 3.558 ? . 4_455
H(23) Cl(2) 3.196 ? . .
H(23) O(4) 3.513 ? . 3_565
H(23) O(5) 3.195 ? . .
H(23) O(6) 2.723 ? . .
H(23) O(8) 3.184 ? . .
H(23) H(14) 2.953 ? . 3_565
H(23) H(16) 3.498 ? . 3_565
H(24) Cl(1) 3.502 ? . 3_565
H(24) O(4) 2.507 ? . 3_565
H(24) C(9) 3.552 ? . 4_454
H(24) H(9) 2.872 ? . 4_454
H(24) H(10) 3.370 ? . 4_454
H(24) H(14) 3.580 ? . 3_565
H(25) O(3) 2.756 ? . 3_565
H(25) O(4) 3.414 ? . 3_565
H(25) C(17) 3.596 ? . 4_554
H(25) C(25) 3.552 ? . 2_554
H(25) H(29) 3.152 ? . 2_554
H(25) H(30) 3.189 ? . 2_554
H(26) O(3) 2.908 ? . 3_565
H(26) O(5) 3.204 ? . 4_554
H(26) C(17) 3.499 ? . 4_554
H(26) C(18) 2.975 ? . 4_554
H(26) C(19) 3.237 ? . 4_554
H(26) H(10) 2.752 ? . 4_454
H(26) H(12) 3.295 ? . 4_454
H(26) H(21) 2.988 ? . 4_554
H(26) H(22) 3.408 ? . 4_554
H(27) O(5) 2.968 ? . 4_554
H(27) N(2) 3.559 ? . 4_554
H(27) N(4) 3.490 ? . 4_554
H(27) C(3) 3.541 ? . 4_554
H(27) C(4) 3.095 ? . 4_554
H(27) C(5) 2.864 ? . 4_554
H(27) C(6) 3.138 ? . 4_554
H(27) C(15) 3.542 ? . 4_554
H(27) C(17) 3.456 ? . 4_554
H(27) C(18) 3.267 ? . 4_554
H(27) C(19) 3.182 ? . 4_554
H(27) C(20) 3.309 ? . 4_554
H(27) H(5) 3.473 ? . 4_554
H(27) H(6) 3.105 ? . 4_554
H(27) H(22) 3.558 ? . 4_554
H(28) Cl(1) 3.504 ? . 2_545
H(28) Cl(1) 3.315 ? . 4_554
H(28) O(1) 2.530 ? . 4_554
H(28) O(2) 3.336 ? . 2_545
H(28) O(3) 2.826 ? . 2_545
H(28) O(3) 3.174 ? . 4_554
H(28) C(5) 3.429 ? . 4_554
H(28) H(6) 2.609 ? . 4_554
H(28) H(8) 3.545 ? . 4_554
H(29) Cl(2) 2.859 ? . 4_554
H(29) O(1) 3.526 ? . 4_554
H(29) O(5) 2.939 ? . 4_554
H(29) O(6) 2.635 ? . 4_554
H(29) O(7) 2.600 ? . 4_554
H(29) H(6) 3.093 ? . 4_554
H(29) H(8) 3.513 ? . 4_554
H(29) H(18) 3.510 ? . 3_555
H(29) H(25) 3.152 ? . 2_544
H(30) Cl(1) 3.311 ? . 2_545
H(30) O(1) 3.341 ? . 2_545
H(30) O(2) 2.738 ? . 2_545
H(30) O(3) 3.297 ? . 2_545
H(30) O(3) 3.450 ? . 4_554
H(30) C(16) 3.459 ? . 3_555
H(30) C(17) 3.244 ? . 3_555
H(30) H(18) 2.624 ? . 3_555
H(30) H(20) 2.645 ? . 3_555
H(30) H(25) 3.189 ? . 2_544

loop_
_geom_torsion_atom_site_label_1
_geom_torsion_atom_site_label_2
_geom_torsion_atom_site_label_3
_geom_torsion_atom_site_label_4
_geom_torsion
_geom_torsion_publ_flag
_geom_torsion_site_symmetry_1
_geom_torsion_site_symmetry_2
_geom_torsion_site_symmetry_3
_geom_torsion_site_symmetry_4
N(1) Ni(1) N(2) C(1) 171.89(19) ? . . . .
N(1) Ni(1) N(2) C(6) 2.65(13) ? . . . .
N(2) Ni(1) N(1) C(7) 12.45(13) ? . . . .
N(2) Ni(1) N(1) C(14) 129.69(14) ? . . . .
N(2) Ni(1) N(1) C(21) -109.43(14) ? . . . .
N(1) Ni(1) N(3) C(8) 161.9(2) ? . . . .
N(1) Ni(1) N(3) C(13) -23.98(14) ? . . . .
N(3) Ni(1) N(1) C(7) -82.09(13) ? . . . .
N(3) Ni(1) N(1) C(14) 35.15(13) ? . . . .
N(3) Ni(1) N(1) C(21) 156.02(14) ? . . . .
N(1) Ni(1) N(4) C(15) -168.2(2) ? . . . .
N(1) Ni(1) N(4) C(20) 5.94(14) ? . . . .
N(4) Ni(1) N(1) C(7) 99.61(13) ? . . . .
N(4) Ni(1) N(1) C(14) -143.15(14) ? . . . .
N(4) Ni(1) N(1) C(21) -22.28(13) ? . . . .
N(1) Ni(1) N(5) C(22) 119(3) ? . . . .
N(5) Ni(1) N(1) C(7) -171.79(13) ? . . . .
N(5) Ni(1) N(1) C(14) -54.55(14) ? . . . .
N(5) Ni(1) N(1) C(21) 66.33(14) ? . . . .
N(1) Ni(1) N(6) C(24) -9.2(19) ? . . . .
N(6) Ni(1) N(1) C(7) -149.1(4) ? . . . .
N(6) Ni(1) N(1) C(14) -31.8(4) ? . . . .
N(6) Ni(1) N(1) C(21) 89.0(4) ? . . . .
N(2) Ni(1) N(3) C(8) 78.4(2) ? . . . .
N(2) Ni(1) N(3) C(13) -107.48(14) ? . . . .
N(3) Ni(1) N(2) C(1) -109.72(19) ? . . . .
N(3) Ni(1) N(2) C(6) 81.04(14) ? . . . .
N(2) Ni(1) N(4) C(15) -83.4(2) ? . . . .
N(2) Ni(1) N(4) C(20) 90.75(15) ? . . . .
N(4) Ni(1) N(2) C(1) 90.70(19) ? . . . .
N(4) Ni(1) N(2) C(6) -78.54(13) ? . . . .
N(2) Ni(1) N(5) C(22) 149(2) ? . . . .
N(5) Ni(1) N(2) C(1) 141.3(4) ? . . . .
N(5) Ni(1) N(2) C(6) -28.0(5) ? . . . .
N(2) Ni(1) N(6) C(24) -170.2(16) ? . . . .
N(6) Ni(1) N(2) C(1) -11.2(2) ? . . . .
N(6) Ni(1) N(2) C(6) 179.59(13) ? . . . .
N(3) Ni(1) N(4) C(15) -173.0(2) ? . . . .
N(3) Ni(1) N(4) C(20) 1.1(2) ? . . . .
N(4) Ni(1) N(3) C(8) 166.75(19) ? . . . .
N(4) Ni(1) N(3) C(13) -19.1(2) ? . . . .
N(3) Ni(1) N(5) C(22) 40(3) ? . . . .
N(5) Ni(1) N(3) C(8) -109.5(2) ? . . . .
N(5) Ni(1) N(3) C(13) 64.63(15) ? . . . .
N(3) Ni(1) N(6) C(24) -74.8(16) ? . . . .
N(6) Ni(1) N(3) C(8) -26.8(2) ? . . . .
N(6) Ni(1) N(3) C(13) 147.32(14) ? . . . .
N(4) Ni(1) N(5) C(22) -160(3) ? . . . .
N(5) Ni(1) N(4) C(15) 103.1(2) ? . . . .
N(5) Ni(1) N(4) C(20) -82.82(15) ? . . . .
N(4) Ni(1) N(6) C(24) 100.4(16) ? . . . .
N(6) Ni(1) N(4) C(15) 20.8(2) ? . . . .
N(6) Ni(1) N(4) C(20) -165.11(14) ? . . . .
N(5) Ni(1) N(6) C(24) 13.7(16) ? . . . .
N(6) Ni(1) N(5) C(22) -58(3) ? . . . .
Ni(1) N(1) C(7) C(6) -25.5(2) ? . . . .
Ni(1) N(1) C(14) C(13) -41.4(2) ? . . . .
Ni(1) N(1) C(21) C(20) 35.2(2) ? . . . .
C(7) N(1) C(14) C(13) 75.1(2) ? . . . .
C(14) N(1) C(7) C(6) -141.93(18) ? . . . .
C(7) N(1) C(21) C(20) -84.3(2) ? . . . .
C(21) N(1) C(7) C(6) 94.9(2) ? . . . .
C(14) N(1) C(21) C(20) 153.89(18) ? . . . .
C(21) N(1) C(14) C(13) -161.29(18) ? . . . .
Ni(1) N(2) C(1) C(2) 14.6(3) ? . . . .
Ni(1) N(2) C(1) C(3) -168.22(16) ? . . . .
Ni(1) N(2) C(6) C(5) 168.55(18) ? . . . .
Ni(1) N(2) C(6) C(7) -18.3(2) ? . . . .
C(1) N(2) C(6) C(5) -2.6(3) ? . . . .
C(1) N(2) C(6) C(7) 170.54(19) ? . . . .
C(6) N(2) C(1) C(2) -177.0(2) ? . . . .
C(6) N(2) C(1) C(3) 0.2(3) ? . . . .
Ni(1) N(3) C(8) C(9) -9.5(3) ? . . . .
Ni(1) N(3) C(8) C(10) 169.47(17) ? . . . .
Ni(1) N(3) C(13) C(12) -172.46(19) ? . . . .
Ni(1) N(3) C(13) C(14) 7.1(2) ? . . . .
C(8) N(3) C(13) C(12) 2.6(3) ? . . . .
C(8) N(3) C(13) C(14) -177.9(2) ? . . . .
C(13) N(3) C(8) C(9) 176.8(2) ? . . . .
C(13) N(3) C(8) C(10) -4.3(3) ? . . . .
Ni(1) N(4) C(15) C(16) -6.7(3) ? . . . .
Ni(1) N(4) C(15) C(17) 173.67(17) ? . . . .
Ni(1) N(4) C(20) C(19) -172.96(18) ? . . . .
Ni(1) N(4) C(20) C(21) 12.3(2) ? . . . .
C(15) N(4) C(20) C(19) 2.1(3) ? . . . .
C(15) N(4) C(20) C(21) -172.7(2) ? . . . .
C(20) N(4) C(15) C(16) 179.6(2) ? . . . .
C(20) N(4) C(15) C(17) -0.1(2) ? . . . .
Ni(1) N(5) C(22) C(23) -21(19) ? . . . .
Ni(1) N(6) C(24) C(25) 153(7) ? . . . .
N(2) C(1) C(3) C(4) 2.4(3) ? . . . .
C(2) C(1) C(3) C(4) 179.6(2) ? . . . .
C(1) C(3) C(4) C(5) -2.6(3) ? . . . .
C(3) C(4) C(5) C(6) 0.3(3) ? . . . .
C(4) C(5) C(6) N(2) 2.4(3) ? . . . .
C(4) C(5) C(6) C(7) -170.7(2) ? . . . .
N(2) C(6) C(7) N(1) 31.1(2) ? . . . .
C(5) C(6) C(7) N(1) -155.52(19) ? . . . .
N(3) C(8) C(10) C(11) 1.6(3) ? . . . .
C(9) C(8) C(10) C(11) -179.5(2) ? . . . .
C(8) C(10) C(11) C(12) 2.8(4) ? . . . .
C(10) C(11) C(12) C(13) -4.4(4) ? . . . .
C(11) C(12) C(13) N(3) 1.8(3) ? . . . .
C(11) C(12) C(13) C(14) -177.7(2) ? . . . .
N(3) C(13) C(14) N(1) 22.5(2) ? . . . .
C(12) C(13) C(14) N(1) -158.0(2) ? . . . .
N(4) C(15) C(17) C(18) -1.8(3) ? . . . .
C(16) C(15) C(17) C(18) 178.5(2) ? . . . .
C(15) C(17) C(18) C(19) 1.7(3) ? . . . .
C(17) C(18) C(19) C(20) 0.3(3) ? . . . .
C(18) C(19) C(20) N(4) -2.2(3) ? . . . .
C(18) C(19) C(20) C(21) 172.4(2) ? . . . .
N(4) C(20) C(21) N(1) -32.2(2) ? . . . .
C(19) C(20) C(21) N(1) 152.9(2) ? . . . .
